data_7127953
loop_
_publ_author_name
'Taniguchi, Ryo'
'Noto, Naoki'
'Tanaka, Seiya'
'Takahashi, Keigo'
'Sarkar, Sujan K.'
'Oyama, Ryoko'
'Abe, Manabu'
'Koike, Takashi'
'Akita, Munetaka'

_publ_section_title
;
 Simple generation of various \a-monofluoroalkyl radicals by organic
 photoredox catalysis: modular synthesis of \b-monofluoroketones.
;
_journal_issue 21
_journal_name_full 'Chemical communications (Cambridge, England)'
_journal_page_first 2609
_journal_page_last 2612
_journal_paper_doi 10.1039/d0cc08060h
_journal_volume 57
_journal_year 2021
_chemical_formula_moiety 'C12 H13 F O3'
_chemical_formula_sum 'C12 H13 F O3'
_chemical_formula_weight 224.22
_space_group_crystal_system monoclinic
_space_group_IT_number 14
_space_group_name_Hall '-P 2ybc'
_space_group_name_H-M_alt 'P 1 21/c 1'
_atom_sites_solution_hydrogens geom
_audit_creation_date 2020-02-28
_audit_creation_method
;
Olex2 1.2
(compiled May 18 2018 14:05:52 for OlexSys, GUI svn.r5506)
;
_audit_update_record
;
2020-11-30 deposited with the CCDC.	2021-02-08 downloaded from the CCDC.
;
_cell_angle_alpha 90
_cell_angle_beta 95.629(6)
_cell_angle_gamma 90
_cell_formula_units_Z 4
_cell_length_a 26.0397(16)
_cell_length_b 5.8337(3)
_cell_length_c 7.1864(5)
_cell_measurement_reflns_used 5576
_cell_measurement_temperature 93
_cell_measurement_theta_max 74.5700
_cell_measurement_theta_min 3.4420
_cell_volume 1086.41(12)
_computing_cell_refinement 'CrysAlisPro 1.171.40.68a (Rigaku OD, 2019)'
_computing_data_collection 'CrysAlisPro 1.171.40.68a (Rigaku OD, 2019)'
_computing_data_reduction 'CrysAlisPro 1.171.40.68a (Rigaku OD, 2019)'
_computing_molecular_graphics 'Olex2 (Dolomanov et al., 2009)'
_computing_publication_material 'Olex2 (Dolomanov et al., 2009)'
_computing_structure_refinement 'ShelXL (Sheldrick, 2015)'
_computing_structure_solution 'ShelXT (Sheldrick, 2015)'
_diffrn_ambient_temperature 93
_diffrn_detector 'Hybrid Pixel Array Detector'
_diffrn_detector_area_resol_mean 10.0000
_diffrn_detector_type HyPix
_diffrn_measured_fraction_theta_full 0.999
_diffrn_measured_fraction_theta_max 0.984
_diffrn_measurement_details
;
List of Runs (angles in degrees, time in seconds):

  # Type    Start    End  Width  t~exp~   \w     \q     \k     \f   Frames
#--------------------------------------------------------------------------
  1  \w    -50.00   8.00   0.50    2.00    --  -46.57  77.00  -3.00  116
  2  \w    -68.00 -30.00   0.50    4.00    -- -102.00  61.00-150.00   76
  3  \w    -65.00 -37.00   0.50    4.00    -- -102.00  61.00-180.00   56
  4  \w    -64.00 -38.00   0.50    4.00    -- -102.00  61.00 -30.00   52
  5  \w    -68.00 -31.00   0.50    4.00    -- -102.00  61.00  60.00   74
  6  \w    -64.00 -39.00   0.50    4.00    -- -102.00  61.00 150.00   50
  7  \w    -96.00 -30.00   0.50    4.00    -- -102.00  77.00  -3.00  132
  8  \w   -119.00 -52.00   0.50    2.00    --  -46.57 -77.00-129.00  134
  9  \w    -16.00  58.00   0.50    2.00    --   46.57 -77.00-129.00  148
 10  \w     40.00  91.00   0.50    2.00    --   46.57-125.00-180.00  102
 11  \w     47.00  93.00   0.50    4.00    --  104.75 -77.00-129.00   92
 12  \w     93.00 152.00   0.50    4.00    --  104.75  30.00 -90.00  118
 13  \w     99.00 171.00   0.50    4.00    --  104.75  30.00 -60.00  144
 14  \w     83.00 173.00   0.50    4.00    --  104.75  77.00  -3.00  180
 15  \w     33.00 100.00   0.50    4.00    --  104.75-125.00  90.00  134
 16  \w   -119.00 -80.00   0.50    2.00    --  -46.57-125.00  30.00   78
 17  \w   -151.00-126.00   0.50    4.00    -- -102.00 -77.00-129.00   50
 18  \w    -75.00 -34.00   0.50    2.00    --  -46.57 -37.00 -90.00   82
 19  \w    -63.00 -32.00   0.50    2.00    --  -46.57 -57.00-150.00   62
 20  \w    -22.00  11.00   0.50    2.00    --  -46.57  19.00 150.00   66
 21  \w     33.00 101.00   0.50    2.00    --   46.57  57.00   0.00  136
 22  \w     26.00  85.00   0.50    2.00    --   46.57  77.00  60.00  118
 23  \w     41.00  66.00   0.50    2.00    --   46.57  37.00  90.00   50
 24  \w     24.00  61.00   0.50    2.00    --   46.57  77.00-120.00   74
 25  \w     44.00  90.00   0.50    2.00    --   46.57  37.00 -30.00   92
 26  \w     41.00  71.00   0.50    2.00    --   46.57  19.00-180.00   60
 27  \w     90.00 119.00   0.50    2.00    --   46.57  77.00-120.00   58
 28  \w     26.00  76.00   0.50    2.00    --   46.57  77.00   0.00  100
 29  \w     24.00  58.00   0.50    2.00    --   46.57  77.00 -60.00   68
 30  \w     24.00  61.00   0.50    2.00    --   46.57  77.00-180.00   74
 31  \w     25.00  63.00   0.50    2.00    --   46.57  77.00 150.00   76
 32  \w     24.00  71.00   0.50    2.00    --   46.57  77.00  90.00   94
 33  \w   -105.00 -79.00   0.50    4.00    -- -102.00 -77.00 150.00   52
 34  \w   -110.00 -79.00   0.50    4.00    -- -102.00 -77.00-150.00   62
 35  \w   -165.00-140.00   0.50    4.00    -- -102.00 -74.00 124.10   50
 36  \w   -105.00 -79.00   0.50    4.00    -- -102.00 -76.00  92.46   52
 37  \w   -112.00 -79.00   0.50    4.00    -- -102.00 -77.00-120.00   66
 38  \w   -173.00 -88.00   0.50    4.00    -- -102.00 -51.00 152.76  170
 39  \w   -146.00-119.00   0.50    4.00    -- -102.00 -77.00 150.00   54
 40  \w   -110.00 -85.00   0.50    4.00    -- -102.00 -61.00  30.00   50
 41  \w   -132.00 -83.00   0.50    4.00    -- -102.00 -70.00 -15.83   98
 42  \w   -160.00-135.00   0.50    4.00    -- -102.00 -77.00  60.00   50
 43  \w   -107.00 -81.00   0.50    4.00    -- -102.00 -77.00  60.00   52
 44  \w   -165.00-138.00   0.50    4.00    -- -102.00 -84.00-117.86   54
 45  \w   -105.00 -80.00   0.50    4.00    -- -102.00 -84.00-117.86   50
 46  \w   -111.00 -85.00   0.50    4.00    -- -102.00 -62.00   4.16   52
 47  \w   -163.00-137.00   0.50    4.00    -- -102.00 -61.00  30.00   52
 48  \w   -134.00 -85.00   0.50    4.00    -- -102.00 -64.00  87.33   98
 49  \w   -110.00 -84.00   0.50    4.00    -- -102.00 -65.00   2.43   52
 50  \w   -115.00 -90.00   0.50    4.00    -- -102.00 -51.00 114.33   50
 51  \w   -110.00 -85.00   0.50    4.00    -- -102.00 -61.00 -90.00   50
 52  \w   -124.00 -81.00   0.50    4.00    -- -102.00 -74.00 112.87   86
 53  \w   -144.00-118.00   0.50    4.00    -- -102.00 -65.00   2.43   52
 54  \w   -131.00 -93.00   0.50    4.00    -- -102.00 -47.00  55.13   76
 55  \w   -111.00 -85.00   0.50    4.00    -- -102.00 -61.00-120.00   52
 56  \w   -115.00 -85.00   0.50    4.00    -- -102.00 -64.00-171.13   60
 57  \w   -105.00 -79.00   0.50    4.00    -- -102.00 -78.00-158.91   52
 58  \w   -111.00 -85.00   0.50    4.00    -- -102.00 -61.00  13.57   52
 59  \w   -110.00 -84.00   0.50    4.00    -- -102.00 -65.00  28.55   52
 60  \w   -105.00 -79.00   0.50    4.00    -- -102.00 -77.00 -30.00   52
 61  \w   -141.00-116.00   0.50    4.00    -- -102.00 -61.00-120.00   50
 62  \w   -112.00 -85.00   0.50    4.00    -- -102.00 -62.00 -63.04   54
 63  \w   -105.00 -79.00   0.50    4.00    -- -102.00 -77.00 -60.00   52
 64  \w   -173.00-146.00   0.50    4.00    -- -102.00 -78.00-158.91   54
 65  \w   -166.00-140.00   0.50    4.00    -- -102.00 -61.00 -90.00   52
 66  \w   -115.00 -80.00   0.50    4.00    -- -102.00 -77.00   0.00   70
 67  \w   -105.00 -79.00   0.50    4.00    -- -102.00 -76.00 -17.61   52
 68  \w   -105.00 -79.00   0.50    4.00    -- -102.00 -77.00 -90.00   52
 69  \w   -114.00 -83.00   0.50    4.00    -- -102.00 -68.00 -94.46   62
 70  \w   -105.00 -80.00   0.50    4.00    -- -102.00 -74.00 124.10   50
 71  \w   -115.00 -89.00   0.50    4.00    -- -102.00 -49.00 -70.20   52
 72  \w   -144.00 -90.00   0.50    4.00    -- -102.00 -52.00-134.72  108
 73  \w   -161.00-135.00   0.50    4.00    -- -102.00 -51.00 114.33   52
 74  \w    125.00 150.00   0.50    4.00    --  104.75  77.00 120.00   50
 75  \w     82.00 121.00   0.50    4.00    --  104.75  77.00 120.00   78
 76  \w    127.00 163.00   0.50    4.00    --  104.75  61.00 150.00   72
 77  \w     88.00 122.00   0.50    4.00    --  104.75  61.00 150.00   68
 78  \w     56.00 111.00   0.50    4.00    --  104.75-125.00-120.00  110
 79  \w     71.00 106.00   0.50    4.00    --  104.75 -94.00 120.00   70
 80  \w     59.00  86.00   0.50    4.00    --  104.75 -94.00-150.00   54
 81  \w     38.00  64.00   0.50    4.00    --  104.75 -94.00 120.00   52
 82  \w     80.00 106.00   0.50    4.00    --  104.75 -94.00 -30.00   52
 83  \w     76.00 106.00   0.50    4.00    --  104.75 -96.00   2.54   60
 84  \w    124.00 176.00   0.50    4.00    --  104.75  68.00  53.62  104
 85  \w     87.00 121.00   0.50    4.00    --  104.75  68.00  53.62   68
 86  \w     81.00 106.00   0.50    4.00    --  104.75 -94.00-120.00   50
 87  \w     35.00  60.00   0.50    4.00    --  104.75 -94.00-120.00   50
 88  \w     33.00 109.00   0.50    4.00    --  104.75-125.00 120.00  152
;
_diffrn_measurement_device 'four-circle diffractometer'
_diffrn_measurement_device_type 'XtaLAB Synergy R, DW system, HyPix'
_diffrn_measurement_method '\w scans'
_diffrn_orient_matrix_type 'CrysAlisPro convention (1999,Acta A55,543-557)'
_diffrn_orient_matrix_UB_11 -0.0044530000
_diffrn_orient_matrix_UB_12 -0.0872787000
_diffrn_orient_matrix_UB_13 0.2002768000
_diffrn_orient_matrix_UB_21 0.0328911000
_diffrn_orient_matrix_UB_22 0.2035473000
_diffrn_orient_matrix_UB_23 0.0790843000
_diffrn_orient_matrix_UB_31 -0.0492881000
_diffrn_orient_matrix_UB_32 0.1437628000
_diffrn_orient_matrix_UB_33 0.0093350000
_diffrn_radiation_monochromator mirror
_diffrn_radiation_probe x-ray
_diffrn_radiation_type CuK\a
_diffrn_radiation_wavelength 1.54184
_diffrn_reflns_av_R_equivalents 0.0548
_diffrn_reflns_av_unetI/netI 0.0234
_diffrn_reflns_Laue_measured_fraction_full 0.999
_diffrn_reflns_Laue_measured_fraction_max 0.984
_diffrn_reflns_limit_h_max 31
_diffrn_reflns_limit_h_min -32
_diffrn_reflns_limit_k_max 7
_diffrn_reflns_limit_k_min -7
_diffrn_reflns_limit_l_max 8
_diffrn_reflns_limit_l_min -9
_diffrn_reflns_number 23370
_diffrn_reflns_point_group_measured_fraction_full 0.999
_diffrn_reflns_point_group_measured_fraction_max 0.984
_diffrn_reflns_theta_full 67.684
_diffrn_reflns_theta_max 76.462
_diffrn_reflns_theta_min 3.411
_diffrn_source 'Rotating-anode X-ray tube'
_diffrn_source_type 'Rigaku (Cu) X-ray Source'
_exptl_absorpt_coefficient_mu 0.919
_exptl_absorpt_correction_T_max 1.00000
_exptl_absorpt_correction_T_min 0.78865
_exptl_absorpt_correction_type multi-scan
_exptl_absorpt_process_details
;
CrysAlisPro 1.171.40.68a (Rigaku Oxford Diffraction, 2019)
Empirical absorption correction using spherical harmonics,
 implemented in SCALE3 ABSPACK scaling algorithm.
;
_exptl_crystal_colour colourless
_exptl_crystal_colour_primary colourless
_exptl_crystal_density_diffrn 1.371
_exptl_crystal_description plate
_exptl_crystal_F_000 472
_exptl_crystal_recrystallization_method 'Re-crystallisation from solvent: MeOH'
_exptl_crystal_size_max 0.077
_exptl_crystal_size_mid 0.054
_exptl_crystal_size_min 0.026
_refine_diff_density_max 0.590
_refine_diff_density_min -0.445
_refine_diff_density_rms 0.067
_refine_ls_extinction_method none
_refine_ls_goodness_of_fit_ref 1.158
_refine_ls_hydrogen_treatment constr
_refine_ls_matrix_type full
_refine_ls_number_parameters 147
_refine_ls_number_reflns 2243
_refine_ls_number_restraints 0
_refine_ls_restrained_S_all 1.158
_refine_ls_R_factor_all 0.0971
_refine_ls_R_factor_gt 0.0885
_refine_ls_shift/su_max 0.000
_refine_ls_shift/su_mean 0.000
_refine_ls_structure_factor_coef Fsqd
_refine_ls_weighting_details 'w=1/[\s^2^(Fo^2^)+(0.0720P)^2^+2.4269P] where P=(Fo^2^+2Fc^2^)/3'
_refine_ls_weighting_scheme calc
_refine_ls_wR_factor_gt 0.2101
_refine_ls_wR_factor_ref 0.2156
_reflns_Friedel_coverage 0.000
_reflns_number_gt 2029
_reflns_number_total 2243
_reflns_threshold_expression 'I > 2\s(I)'
_cod_data_source_file d0cc08060h2.cif
_cod_data_source_block rt217
_cod_depositor_comments 'Adding full bibliography for 7127952--7127955.cif.'
_cod_database_code 7127953
_shelx_shelxl_version_number 2018/3
_chemical_oxdiff_formula C12H13FO3
_shelx_space_group_comment
;
The symmetry employed for this shelxl refinement is uniquely defined
by the following loop, which should always be used as a source of
symmetry information in preference to the above space-group names.
They are only intended as comments.
;
_shelx_estimated_absorpt_t_max 0.976
_shelx_estimated_absorpt_t_min 0.933
_diffrn_oxdiff_digest_frames
;
016a66f8ce3ab09370dabd71fb9152553000027c301
;
_reflns_odcompleteness_completeness 99.95
_reflns_odcompleteness_iscentric 1
_reflns_odcompleteness_theta 66.97
_olex2_refinement_description
;
1. Fixed Uiso
 At 1.2 times of:
  All C(H) groups, All C(H,H) groups
 At 1.5 times of:
  All C(H,H,H) groups
2.a Ternary CH refined with riding coordinates:
 C2(H2)
2.b Secondary CH2 refined with riding coordinates:
 C3(H3A,H3B)
2.c Aromatic/amide H refined with riding coordinates:
 C9(H9), C10(H10), C7(H7), C6(H6)
2.d Idealised Me refined as rotating group:
 C12(H12A,H12B,H12C), C1(H1A,H1B,H1C)
;
_olex2_submission_special_instructions 'No special instructions were received'
_oxdiff_exptl_absorpt_empirical_details
;
Empirical correction (ABSPACK) includes:
- Absorption correction using spherical harmonics
- Frame scaling
;
_oxdiff_exptl_absorpt_empirical_full_max 1.315
_oxdiff_exptl_absorpt_empirical_full_min 0.748

loop_
_space_group_symop_operation_xyz
'x, y, z'
'-x, y+1/2, -z+1/2'
'-x, -y, -z'
'x, -y-1/2, z-1/2'

loop_
_atom_site_label
_atom_site_type_symbol
_atom_site_fract_x
_atom_site_fract_y
_atom_site_fract_z
_atom_site_U_iso_or_equiv
_atom_site_adp_type
_atom_site_occupancy
_atom_site_site_symmetry_order
_atom_site_calc_flag
_atom_site_refinement_flags_posn
_atom_site_refinement_flags_adp
_atom_site_refinement_flags_occupancy
_atom_site_disorder_assembly
_atom_site_disorder_group
O3 O 0.10107(9) 0.1328(4) 0.7696(4) 0.0352(6) Uani 1 1 d . . . . .
O2 O 0.07102(9) 0.4903(4) 0.7458(4) 0.0424(7) Uani 1 1 d . . . . .
O1 O 0.32323(10) 0.8369(4) 0.6255(4) 0.0411(7) Uani 1 1 d . . . . .
F1 F 0.40522(11) 0.5341(5) 0.4621(4) 0.0668(8) Uani 1 1 d . . . . .
C8 C 0.16122(12) 0.4267(5) 0.7390(4) 0.0260(7) Uani 1 1 d . . . . .
C9 C 0.20202(12) 0.2795(5) 0.7936(4) 0.0269(7) Uani 1 1 d . . . . .
H9 H 0.195314 0.132905 0.843485 0.032 Uiso 1 1 calc R . . . .
C5 C 0.26218(12) 0.5615(5) 0.7010(4) 0.0268(7) Uani 1 1 d . . . . .
C10 C 0.25214(12) 0.3456(5) 0.7755(4) 0.0275(7) Uani 1 1 d . . . . .
H10 H 0.279871 0.244871 0.813437 0.033 Uiso 1 1 calc R . . . .
C7 C 0.17098(12) 0.6428(5) 0.6660(5) 0.0280(7) Uani 1 1 d . . . . .
H7 H 0.143264 0.744399 0.629949 0.034 Uiso 1 1 calc R . . . .
C11 C 0.10641(12) 0.3592(5) 0.7524(5) 0.0278(7) Uani 1 1 d . . . . .
C6 C 0.22116(13) 0.7074(5) 0.6466(5) 0.0292(7) Uani 1 1 d . . . . .
H6 H 0.227787 0.853339 0.595345 0.035 Uiso 1 1 calc R . . . .
C4 C 0.31604(13) 0.6429(6) 0.6798(5) 0.0312(7) Uani 1 1 d . . . . .
C12 C 0.04847(13) 0.0517(6) 0.7719(6) 0.0377(9) Uani 1 1 d . . . . .
H12A H 0.027913 0.100965 0.657316 0.057 Uiso 1 1 calc GR . . . .
H12B H 0.033579 0.115451 0.880767 0.057 Uiso 1 1 calc GR . . . .
H12C H 0.048375 -0.116039 0.779108 0.057 Uiso 1 1 calc GR . . . .
C3 C 0.36034(13) 0.4808(6) 0.7270(5) 0.0348(8) Uani 1 1 d . . . . .
H3A H 0.365031 0.459744 0.864338 0.042 Uiso 1 1 calc R . . . .
H3B H 0.351271 0.329826 0.670130 0.042 Uiso 1 1 calc R . . . .
C2 C 0.41068(14) 0.5583(7) 0.6623(6) 0.0425(9) Uani 1 1 d . . . . .
H2 H 0.417597 0.721875 0.698049 0.051 Uiso 1 1 calc R . . . .
C1 C 0.45501(15) 0.4124(8) 0.7313(8) 0.0574(12) Uani 1 1 d . . . . .
H1A H 0.446440 0.251168 0.705708 0.086 Uiso 1 1 calc GR . . . .
H1B H 0.462729 0.434577 0.866332 0.086 Uiso 1 1 calc GR . . . .
H1C H 0.485212 0.454887 0.667573 0.086 Uiso 1 1 calc GR . . . .

loop_
_atom_site_aniso_label
_atom_site_aniso_U_11
_atom_site_aniso_U_22
_atom_site_aniso_U_33
_atom_site_aniso_U_23
_atom_site_aniso_U_13
_atom_site_aniso_U_12
O3 0.0243(12) 0.0172(11) 0.0646(17) 0.0007(11) 0.0073(10) -0.0005(9)
O2 0.0264(12) 0.0218(12) 0.081(2) 0.0018(12) 0.0136(12) 0.0035(10)
O1 0.0354(14) 0.0296(13) 0.0588(17) 0.0096(12) 0.0075(12) -0.0041(11)
F1 0.0669(17) 0.082(2) 0.0545(16) 0.0040(14) 0.0215(13) 0.0105(15)
C8 0.0277(16) 0.0196(15) 0.0313(16) -0.0021(12) 0.0058(12) 0.0013(12)
C9 0.0322(17) 0.0166(14) 0.0325(16) -0.0001(12) 0.0056(13) 0.0003(12)
C5 0.0314(16) 0.0224(15) 0.0273(16) -0.0035(12) 0.0062(12) -0.0019(13)
C10 0.0286(16) 0.0219(15) 0.0322(16) -0.0001(13) 0.0040(12) 0.0035(13)
C7 0.0305(17) 0.0181(15) 0.0358(17) -0.0020(13) 0.0052(13) 0.0048(12)
C11 0.0298(17) 0.0193(15) 0.0347(17) -0.0013(13) 0.0059(13) 0.0002(13)
C6 0.0335(17) 0.0176(15) 0.0374(17) -0.0002(13) 0.0079(13) -0.0004(13)
C4 0.0324(18) 0.0267(17) 0.0355(17) 0.0001(14) 0.0085(13) -0.0024(14)
C12 0.0243(17) 0.0210(16) 0.068(2) -0.0005(16) 0.0072(15) -0.0034(13)
C3 0.0299(17) 0.0308(18) 0.0444(19) 0.0008(15) 0.0073(14) -0.0011(14)
C2 0.036(2) 0.038(2) 0.055(2) 0.0005(18) 0.0111(16) 0.0010(16)
C1 0.029(2) 0.058(3) 0.086(3) 0.012(2) 0.012(2) 0.0014(19)

loop_
_atom_type_symbol
_atom_type_description
_atom_type_scat_dispersion_real
_atom_type_scat_dispersion_imag
_atom_type_scat_source
C C 0.0181 0.0091 'International Tables Vol C Tables 4.2.6.8 and 6.1.1.4'
H H 0.0000 0.0000 'International Tables Vol C Tables 4.2.6.8 and 6.1.1.4'
F F 0.0727 0.0534 'International Tables Vol C Tables 4.2.6.8 and 6.1.1.4'
O O 0.0492 0.0322 'International Tables Vol C Tables 4.2.6.8 and 6.1.1.4'

loop_
_geom_angle_atom_site_label_1
_geom_angle_atom_site_label_2
_geom_angle_atom_site_label_3
_geom_angle
_geom_angle_site_symmetry_1
_geom_angle_site_symmetry_3
_geom_angle_publ_flag
C11 O3 C12 115.5(2) . . ?
C9 C8 C7 120.0(3) . . ?
C9 C8 C11 121.8(3) . . ?
C7 C8 C11 118.2(3) . . ?
C8 C9 H9 119.9 . . ?
C10 C9 C8 120.3(3) . . ?
C10 C9 H9 119.9 . . ?
C10 C5 C4 122.2(3) . . ?
C6 C5 C10 119.3(3) . . ?
C6 C5 C4 118.5(3) . . ?
C9 C10 C5 120.0(3) . . ?
C9 C10 H10 120.0 . . ?
C5 C10 H10 120.0 . . ?
C8 C7 H7 120.2 . . ?
C6 C7 C8 119.5(3) . . ?
C6 C7 H7 120.2 . . ?
O3 C11 C8 112.1(3) . . ?
O2 C11 O3 123.4(3) . . ?
O2 C11 C8 124.5(3) . . ?
C5 C6 H6 119.6 . . ?
C7 C6 C5 120.8(3) . . ?
C7 C6 H6 119.6 . . ?
O1 C4 C5 120.0(3) . . ?
O1 C4 C3 121.2(3) . . ?
C5 C4 C3 118.8(3) . . ?
O3 C12 H12A 109.5 . . ?
O3 C12 H12B 109.5 . . ?
O3 C12 H12C 109.5 . . ?
H12A C12 H12B 109.5 . . ?
H12A C12 H12C 109.5 . . ?
H12B C12 H12C 109.5 . . ?
C4 C3 H3A 108.6 . . ?
C4 C3 H3B 108.6 . . ?
H3A C3 H3B 107.6 . . ?
C2 C3 C4 114.5(3) . . ?
C2 C3 H3A 108.6 . . ?
C2 C3 H3B 108.6 . . ?
F1 C2 C3 106.0(3) . . ?
F1 C2 H2 110.4 . . ?
F1 C2 C1 106.0(3) . . ?
C3 C2 H2 110.4 . . ?
C1 C2 C3 113.5(3) . . ?
C1 C2 H2 110.4 . . ?
C2 C1 H1A 109.5 . . ?
C2 C1 H1B 109.5 . . ?
C2 C1 H1C 109.5 . . ?
H1A C1 H1B 109.5 . . ?
H1A C1 H1C 109.5 . . ?
H1B C1 H1C 109.5 . . ?

loop_
_geom_bond_atom_site_label_1
_geom_bond_atom_site_label_2
_geom_bond_distance
_geom_bond_site_symmetry_2
_geom_bond_publ_flag
O3 C11 1.335(4) . ?
O3 C12 1.451(4) . ?
O2 C11 1.195(4) . ?
O1 C4 1.218(4) . ?
F1 C2 1.439(5) . ?
C8 C9 1.393(4) . ?
C8 C7 1.398(4) . ?
C8 C11 1.493(4) . ?
C9 H9 0.9500 . ?
C9 C10 1.379(5) . ?
C5 C10 1.403(4) . ?
C5 C6 1.391(5) . ?
C5 C4 1.503(4) . ?
C10 H10 0.9500 . ?
C7 H7 0.9500 . ?
C7 C6 1.380(5) . ?
C6 H6 0.9500 . ?
C4 C3 1.504(5) . ?
C12 H12A 0.9800 . ?
C12 H12B 0.9800 . ?
C12 H12C 0.9800 . ?
C3 H3A 0.9900 . ?
C3 H3B 0.9900 . ?
C3 C2 1.503(5) . ?
C2 H2 1.0000 . ?
C2 C1 1.480(6) . ?
C1 H1A 0.9800 . ?
C1 H1B 0.9800 . ?
C1 H1C 0.9800 . ?

loop_
_geom_torsion_atom_site_label_1
_geom_torsion_atom_site_label_2
_geom_torsion_atom_site_label_3
_geom_torsion_atom_site_label_4
_geom_torsion
_geom_torsion_site_symmetry_1
_geom_torsion_site_symmetry_2
_geom_torsion_site_symmetry_3
_geom_torsion_site_symmetry_4
_geom_torsion_publ_flag
O1 C4 C3 C2 -12.8(5) . . . . ?
C8 C9 C10 C5 -0.3(5) . . . . ?
C8 C7 C6 C5 -0.9(5) . . . . ?
C9 C8 C7 C6 0.8(5) . . . . ?
C9 C8 C11 O3 -17.6(4) . . . . ?
C9 C8 C11 O2 163.6(3) . . . . ?
C5 C4 C3 C2 167.3(3) . . . . ?
C10 C5 C6 C7 0.4(5) . . . . ?
C10 C5 C4 O1 -175.4(3) . . . . ?
C10 C5 C4 C3 4.5(5) . . . . ?
C7 C8 C9 C10 -0.2(5) . . . . ?
C7 C8 C11 O3 161.2(3) . . . . ?
C7 C8 C11 O2 -17.6(5) . . . . ?
C11 C8 C9 C10 178.6(3) . . . . ?
C11 C8 C7 C6 -178.1(3) . . . . ?
C6 C5 C10 C9 0.2(5) . . . . ?
C6 C5 C4 O1 3.9(5) . . . . ?
C6 C5 C4 C3 -176.2(3) . . . . ?
C4 C5 C10 C9 179.4(3) . . . . ?
C4 C5 C6 C7 -178.9(3) . . . . ?
C4 C3 C2 F1 -71.6(4) . . . . ?
C4 C3 C2 C1 172.4(4) . . . . ?
C12 O3 C11 O2 2.5(5) . . . . ?
C12 O3 C11 C8 -176.3(3) . . . . ?
